data_4023420
loop_
_publ_author_name
'Alexandre F. Trindade'
'Pedro M. P. Gois'
'Lu\'is F. Veiros'
'V\^ania Andr\'e'
'M. Teresa Duarte'
'Carlos A. M. Afonso'
'Stephen Cack'
'F. Geoffrey'
'N. Cloke'

_publ_section_title
;
 Axial Coordination of NHC Ligands on Dirhodium(II) Complexes:
 Generation of a New Family of Catalysts
;
_journal_name_full 'Journal of Organic Chemistry'
_journal_page_first 4076
_journal_page_last 4086
_journal_paper_doi 10.1021/jo800087n
_journal_volume 73
_journal_year 2008
_chemical_formula_moiety C83H108N4O8Rh2
_chemical_formula_sum 'C83 H108 N4 O8 Rh2'
_chemical_formula_weight 1495.55
_chemical_name_common diRh26
_chemical_name_systematic
;
 ?
;
_space_group_IT_number 2
_symmetry_cell_setting triclinic
_symmetry_space_group_name_Hall '-P 1'
_symmetry_space_group_name_H-M 'P -1'
_atom_sites_solution_hydrogens geom
_atom_sites_solution_primary direct
_atom_sites_solution_secondary difmap
_audit_creation_method SHELXL-97
_cell_angle_alpha 103.5840(10)
_cell_angle_beta 101.3890(10)
_cell_angle_gamma 101.8950(10)
_cell_formula_units_Z 2
_cell_length_a 12.6540(2)
_cell_length_b 18.2140(3)
_cell_length_c 19.1580(3)
_cell_measurement_reflns_used all
_cell_measurement_temperature 293(2)
_cell_measurement_theta_max 25.41
_cell_measurement_theta_min 2.68
_cell_volume 4057.10(11)
_computing_cell_refinement 'BRUKER SMART'
_computing_data_collection 'BRUKER SMART'
_computing_data_reduction 'BRUKER SAINT'
_computing_structure_refinement 'SHELXL-97 (Sheldrick, 1997)'
_computing_structure_solution 'SIR 97''
_diffrn_ambient_temperature 150(2)
_diffrn_measured_fraction_theta_full 0.983
_diffrn_measured_fraction_theta_max 0.983
_diffrn_measurement_device_type 'CCD area detector'
_diffrn_measurement_method 'phi and omega scans'
_diffrn_radiation_monochromator graphite
_diffrn_radiation_source 'fine-focus sealed tube'
_diffrn_radiation_type MoK\a
_diffrn_radiation_wavelength 0.71069
_diffrn_reflns_av_R_equivalents 0.0492
_diffrn_reflns_av_sigmaI/netI 0.0619
_diffrn_reflns_limit_h_max 15
_diffrn_reflns_limit_h_min -15
_diffrn_reflns_limit_k_max 21
_diffrn_reflns_limit_k_min -21
_diffrn_reflns_limit_l_max 22
_diffrn_reflns_limit_l_min -23
_diffrn_reflns_number 56487
_diffrn_reflns_theta_full 25.41
_diffrn_reflns_theta_max 25.41
_diffrn_reflns_theta_min 2.68
_exptl_absorpt_coefficient_mu 0.460
_exptl_absorpt_correction_type none
_exptl_crystal_colour orange-red
_exptl_crystal_density_diffrn 1.224
_exptl_crystal_density_meas ?
_exptl_crystal_density_method .
_exptl_crystal_description block
_exptl_crystal_F_000 1576
_exptl_crystal_size_max 0.18
_exptl_crystal_size_mid 0.16
_exptl_crystal_size_min 0.12
_refine_diff_density_max 0.824
_refine_diff_density_min -0.672
_refine_diff_density_rms 0.077
_refine_ls_extinction_coef 0
_refine_ls_extinction_method none
_refine_ls_goodness_of_fit_ref 1.037
_refine_ls_hydrogen_treatment constr
_refine_ls_matrix_type full
_refine_ls_number_parameters 887
_refine_ls_number_reflns 14673
_refine_ls_number_restraints 0
_refine_ls_restrained_S_all 1.037
_refine_ls_R_factor_all 0.0815
_refine_ls_R_factor_gt 0.0434
_refine_ls_shift/su_max 0.088
_refine_ls_shift/su_mean 0.002
_refine_ls_structure_factor_coef Fsqd
_refine_ls_weighting_details 'calc w=1/[\s^2^(Fo^2^)+(0.0497P)^2^+0.0000P] where P=(Fo^2^+2Fc^2^)/3'
_refine_ls_weighting_scheme calc
_refine_ls_wR_factor_gt 0.0965
_refine_ls_wR_factor_ref 0.1065
_reflns_number_gt 9693
_reflns_number_total 14673
_reflns_threshold_expression >2sigma(I)
_cod_data_source_file jo800087n-File002.cif
_cod_data_source_block diRh26
_cod_depositor_comments
;
The following automatic conversions were performed:
'_symmetry_cell_setting' value 'Triclinic' changed to 'triclinic'
according to '/home/saulius/struct/CIF-dictionaries/cif_core.dic'
dictionary named 'cif_core.dic' version 2.4.1 from 2010-06-29.

Automatic conversion script
Id: cif_fix_enum 1527 2010-12-29 10:47:43Z saulius 
;
_cod_database_code 4023420

loop_
_symmetry_equiv_pos_as_xyz
'x, y, z'
'-x, -y, -z'

loop_
_atom_site_label
_atom_site_type_symbol
_atom_site_fract_x
_atom_site_fract_y
_atom_site_fract_z
_atom_site_U_iso_or_equiv
_atom_site_adp_type
_atom_site_occupancy
_atom_site_symmetry_multiplicity
_atom_site_calc_flag
_atom_site_refinement_flags
_atom_site_disorder_assembly
_atom_site_disorder_group
Rh1 Rh 0.258416(19) 0.184378(13) 0.259545(14) 0.01877(9) Uani 1 1 d . . .
Rh2 Rh 0.224357(19) 0.308543(13) 0.241958(14) 0.01905(9) Uani 1 1 d . . .
N2 N 0.2199(2) 0.01678(14) 0.29663(15) 0.0227(6) Uani 1 1 d . . .
N1 N 0.3618(2) 0.03323(14) 0.25175(15) 0.0219(6) Uani 1 1 d . . .
N3 N 0.2490(2) 0.47369(14) 0.19849(16) 0.0248(7) Uani 1 1 d . . .
N4 N 0.1149(2) 0.45760(14) 0.25025(15) 0.0243(6) Uani 1 1 d . . .
O2 O 0.33317(17) 0.36293(12) 0.34551(13) 0.0275(5) Uani 1 1 d . . .
O1 O 0.36340(17) 0.24880(13) 0.36121(13) 0.0295(6) Uani 1 1 d . . .
O7 O 0.09438(17) 0.28786(12) 0.28968(14) 0.0293(6) Uani 1 1 d . . .
O6 O 0.35677(17) 0.31766(13) 0.19465(13) 0.0285(6) Uani 1 1 d . . .
O4 O 0.15104(17) 0.12960(12) 0.15568(13) 0.0275(6) Uani 1 1 d . . .
O5 O 0.38785(17) 0.20414(12) 0.21129(13) 0.0284(6) Uani 1 1 d . . .
C12 C 0.4535(2) 0.06280(18) 0.22197(19) 0.0232(8) Uani 1 1 d . . .
O8 O 0.12586(17) 0.17520(13) 0.30655(13) 0.0294(6) Uani 1 1 d . . .
C24 C 0.1285(3) 0.02577(18) 0.33088(19) 0.0235(8) Uani 1 1 d . . .
C9 C 0.2836(2) 0.07042(17) 0.27291(17) 0.0176(7) Uani 1 1 d . . .
C40 C 0.3112(3) 0.43504(19) 0.0852(2) 0.0305(8) Uani 1 1 d . . .
C51 C 0.0286(3) 0.43016(18) 0.2851(2) 0.0245(8) Uani 1 1 d . . .
C39 C 0.3395(3) 0.46548(18) 0.1628(2) 0.0275(8) Uani 1 1 d . . .
C38 C 0.1237(3) 0.52923(19) 0.2342(2) 0.0340(9) Uani 1 1 d . . .
H38 H 0.0794 0.5632 0.2441 0.041 Uiso 1 1 calc R . .
C11 C 0.2543(3) -0.05165(19) 0.2888(2) 0.0319(9) Uani 1 1 d . . .
H11 H 0.2218 -0.0960 0.3009 0.038 Uiso 1 1 calc R . .
C52 C 0.0557(3) 0.44677(19) 0.3626(2) 0.0293(8) Uani 1 1 d . . .
C17 C 0.4380(3) 0.03925(19) 0.1449(2) 0.0283(8) Uani 1 1 d . . .
C25 C 0.0188(3) -0.00605(19) 0.2861(2) 0.0284(8) Uani 1 1 d . . .
C37 C 0.2079(3) 0.53968(19) 0.2020(2) 0.0358(9) Uani 1 1 d . . .
H37 H 0.2339 0.5823 0.1854 0.043 Uiso 1 1 calc R . .
C26 C -0.0671(3) -0.0046(2) 0.3224(2) 0.0368(9) Uani 1 1 d . . .
H26 H -0.1410 -0.0254 0.2946 0.044 Uiso 1 1 calc R . .
C43 C 0.5342(3) 0.4909(2) 0.1689(2) 0.0398(10) Uani 1 1 d . . .
H43 H 0.6086 0.5084 0.1961 0.048 Uiso 1 1 calc R . .
C56 C -0.0800(3) 0.39277(19) 0.2399(2) 0.0321(9) Uani 1 1 d . . .
C36 C 0.1930(2) 0.42158(17) 0.22743(18) 0.0188(7) Uani 1 1 d . . .
C2 C 0.5073(3) 0.2766(2) 0.1561(2) 0.0421(10) Uani 1 1 d . . .
H2A H 0.5437 0.3314 0.1689 0.063 Uiso 1 1 calc R . .
H2B H 0.4812 0.2558 0.1030 0.063 Uiso 1 1 calc R . .
H2C H 0.5592 0.2497 0.1747 0.063 Uiso 1 1 calc R . .
C53 C -0.0320(3) 0.4280(2) 0.3947(2) 0.0388(10) Uani 1 1 d . . .
H53 H -0.0167 0.4382 0.4461 0.047 Uiso 1 1 calc R . .
C10 C 0.3435(3) -0.04166(18) 0.2604(2) 0.0323(9) Uani 1 1 d . . .
H10 H 0.3846 -0.0776 0.2490 0.039 Uiso 1 1 calc R . .
C41 C 0.3993(3) 0.4364(2) 0.0508(2) 0.0417(10) Uani 1 1 d . . .
H41 H 0.3836 0.4182 -0.0007 0.050 Uiso 1 1 calc R . .
C33 C -0.0081(3) -0.0376(2) 0.2017(2) 0.0377(9) Uani 1 1 d . . .
H33 H 0.0617 -0.0255 0.1867 0.045 Uiso 1 1 calc R . .
C29 C 0.1542(3) 0.06141(19) 0.4075(2) 0.0304(8) Uani 1 1 d . . .
C13 C 0.5553(3) 0.10977(19) 0.2716(2) 0.0300(9) Uani 1 1 d . . .
C48 C 0.1900(3) 0.4022(2) 0.0387(2) 0.0404(10) Uani 1 1 d . . .
H48 H 0.1421 0.4003 0.0731 0.048 Uiso 1 1 calc R . .
C21 C 0.5666(3) 0.1388(2) 0.3546(2) 0.0405(10) Uani 1 1 d . . .
H21 H 0.4915 0.1375 0.3613 0.049 Uiso 1 1 calc R . .
C44 C 0.4499(3) 0.49217(19) 0.2069(2) 0.0313(9) Uani 1 1 d . . .
C8 C 0.4576(3) 0.3666(2) 0.4571(2) 0.0439(10) Uani 1 1 d . . .
H8A H 0.5313 0.3847 0.4513 0.066 Uiso 1 1 calc R . .
H8B H 0.4592 0.3325 0.4884 0.066 Uiso 1 1 calc R . .
H8C H 0.4327 0.4106 0.4794 0.066 Uiso 1 1 calc R . .
C60 C 0.1760(3) 0.4822(2) 0.4093(2) 0.0387(10) Uani 1 1 d . . .
H60 H 0.2250 0.4691 0.3772 0.046 Uiso 1 1 calc R . .
C30 C 0.2752(3) 0.1005(2) 0.4531(2) 0.0418(10) Uani 1 1 d . . .
H30 H 0.3202 0.1108 0.4185 0.050 Uiso 1 1 calc R . .
C4 C -0.0232(3) 0.2158(2) 0.3467(3) 0.0492(12) Uani 1 1 d . . .
H4A H -0.0718 0.2472 0.3333 0.074 Uiso 1 1 calc R . .
H4B H 0.0052 0.2311 0.3998 0.074 Uiso 1 1 calc R . .
H4C H -0.0642 0.1616 0.3296 0.074 Uiso 1 1 calc R . .
C6 C 0.0299(3) 0.1262(2) 0.0425(2) 0.0403(10) Uani 1 1 d . . .
H6A H 0.0614 0.0871 0.0179 0.061 Uiso 1 1 calc R . .
H6B H 0.0216 0.1624 0.0139 0.061 Uiso 1 1 calc R . .
H6C H -0.0419 0.1015 0.0473 0.061 Uiso 1 1 calc R . .
C55 C -0.1637(3) 0.3762(2) 0.2762(2) 0.0408(10) Uani 1 1 d . . .
H55 H -0.2368 0.3519 0.2480 0.049 Uiso 1 1 calc R . .
C16 C 0.5317(3) 0.0604(2) 0.1179(2) 0.0387(10) Uani 1 1 d . . .
H16 H 0.5247 0.0456 0.0670 0.046 Uiso 1 1 calc R . .
C14 C 0.6449(3) 0.1285(2) 0.2413(2) 0.0410(10) Uani 1 1 d . . .
H14 H 0.7136 0.1591 0.2727 0.049 Uiso 1 1 calc R . .
C7 C 0.3785(3) 0.3227(2) 0.38199(19) 0.0263(8) Uani 1 1 d . . .
C18 C 0.3240(3) -0.0049(2) 0.0913(2) 0.0374(9) Uani 1 1 d . . .
H18 H 0.2682 -0.0050 0.1203 0.045 Uiso 1 1 calc R . .
C75 C 0.1698(3) 0.7312(2) 0.2531(3) 0.0496(12) Uani 1 1 d . . .
H75 H 0.1324 0.7314 0.2903 0.059 Uiso 1 1 calc R . .
C57 C -0.1074(3) 0.3683(2) 0.1552(2) 0.0452(11) Uani 1 1 d . . .
H57 H -0.0383 0.3855 0.1408 0.054 Uiso 1 1 calc R . .
C27 C -0.0451(3) 0.0266(2) 0.3972(2) 0.0408(10) Uani 1 1 d . . .
H27 H -0.1037 0.0254 0.4198 0.049 Uiso 1 1 calc R . .
C45 C 0.4776(3) 0.5206(2) 0.2903(2) 0.0411(10) Uani 1 1 d . . .
H45 H 0.4092 0.5023 0.3051 0.049 Uiso 1 1 calc R . .
C15 C 0.6345(3) 0.1028(2) 0.1659(2) 0.0413(10) Uani 1 1 d . . .
H15 H 0.6966 0.1141 0.1473 0.050 Uiso 1 1 calc R . .
C28 C 0.0651(3) 0.0605(2) 0.4403(2) 0.0367(9) Uani 1 1 d . . .
H28 H 0.0790 0.0825 0.4913 0.044 Uiso 1 1 calc R . .
C3 C 0.0733(3) 0.22768(18) 0.31109(19) 0.0257(8) Uani 1 1 d . . .
C34 C -0.0893(3) 0.0019(2) 0.1638(2) 0.0525(11) Uani 1 1 d . . .
H34A H -0.1600 -0.0121 0.1752 0.079 Uiso 1 1 calc R . .
H34B H -0.0996 -0.0152 0.1110 0.079 Uiso 1 1 calc R . .
H34C H -0.0591 0.0578 0.1815 0.079 Uiso 1 1 calc R . .
C1 C 0.4094(2) 0.26515(19) 0.18990(19) 0.0250(8) Uani 1 1 d . . .
C20 C 0.2933(3) 0.0368(2) 0.0330(2) 0.0513(11) Uani 1 1 d . . .
H20A H 0.2962 0.0899 0.0572 0.077 Uiso 1 1 calc R . .
H20B H 0.2190 0.0103 0.0024 0.077 Uiso 1 1 calc R . .
H20C H 0.3452 0.0364 0.0026 0.077 Uiso 1 1 calc R . .
C5 C 0.1069(3) 0.17000(19) 0.11909(19) 0.0252(8) Uani 1 1 d . . .
C70 C 0.2862(4) 0.7530(2) 0.2714(3) 0.0537(12) Uani 1 1 d . . .
C62 C 0.2036(3) 0.5723(2) 0.4374(3) 0.0608(13) Uani 1 1 d . . .
H62A H 0.1550 0.5870 0.4676 0.091 Uiso 1 1 calc R . .
H62B H 0.1931 0.5931 0.3957 0.091 Uiso 1 1 calc R . .
H62C H 0.2799 0.5928 0.4663 0.091 Uiso 1 1 calc R . .
C74 C 0.1099(4) 0.7091(2) 0.1793(3) 0.0555(13) Uani 1 1 d . . .
H74 H 0.0322 0.6954 0.1673 0.067 Uiso 1 1 calc R . .
C50 C 0.1703(3) 0.3181(2) -0.0105(2) 0.0537(12) Uani 1 1 d . . .
H50A H 0.0918 0.2958 -0.0332 0.081 Uiso 1 1 calc R . .
H50B H 0.1973 0.2870 0.0195 0.081 Uiso 1 1 calc R . .
H50C H 0.2095 0.3190 -0.0485 0.081 Uiso 1 1 calc R . .
C42 C 0.5098(3) 0.4644(2) 0.0927(2) 0.0441(10) Uani 1 1 d . . .
H42 H 0.5675 0.4654 0.0691 0.053 Uiso 1 1 calc R . .
C31 C 0.3208(3) 0.0449(3) 0.4921(3) 0.0656(14) Uani 1 1 d . . .
H31A H 0.3965 0.0701 0.5208 0.098 Uiso 1 1 calc R . .
H31B H 0.3190 -0.0019 0.4556 0.098 Uiso 1 1 calc R . .
H31C H 0.2756 0.0317 0.5244 0.098 Uiso 1 1 calc R . .
C54 C -0.1414(3) 0.3947(2) 0.3524(2) 0.0421(10) Uani 1 1 d . . .
H54 H -0.1990 0.3849 0.3753 0.051 Uiso 1 1 calc R . .
C47 C 0.5670(3) 0.4873(3) 0.3282(2) 0.0552(12) Uani 1 1 d . . .
H47A H 0.5469 0.4314 0.3075 0.083 Uiso 1 1 calc R . .
H47B H 0.5724 0.5000 0.3806 0.083 Uiso 1 1 calc R . .
H47C H 0.6377 0.5096 0.3203 0.083 Uiso 1 1 calc R . .
C19 C 0.3190(3) -0.0903(2) 0.0550(2) 0.0580(12) Uani 1 1 d . . .
H19A H 0.3718 -0.0921 0.0253 0.087 Uiso 1 1 calc R . .
H19B H 0.2451 -0.1170 0.0240 0.087 Uiso 1 1 calc R . .
H19C H 0.3371 -0.1154 0.0929 0.087 Uiso 1 1 calc R . .
C58 C -0.1489(4) 0.2793(2) 0.1237(3) 0.0640(14) Uani 1 1 d . . .
H58A H -0.0993 0.2555 0.1499 0.096 Uiso 1 1 calc R . .
H58B H -0.1508 0.2645 0.0719 0.096 Uiso 1 1 calc R . .
H58C H -0.2227 0.2619 0.1296 0.096 Uiso 1 1 calc R . .
C22 C 0.6124(4) 0.0848(3) 0.3958(3) 0.0781(16) Uani 1 1 d . . .
H22A H 0.5626 0.0330 0.3768 0.117 Uiso 1 1 calc R . .
H22B H 0.6186 0.1045 0.4479 0.117 Uiso 1 1 calc R . .
H22C H 0.6849 0.0830 0.3884 0.117 Uiso 1 1 calc R . .
C61 C 0.2027(3) 0.4489(3) 0.4745(2) 0.0577(12) Uani 1 1 d . . .
H61A H 0.1588 0.4633 0.5085 0.087 Uiso 1 1 calc R . .
H61B H 0.2806 0.4695 0.4997 0.087 Uiso 1 1 calc R . .
H61C H 0.1853 0.3928 0.4566 0.087 Uiso 1 1 calc R . .
C73 C 0.1635(4) 0.7071(3) 0.1237(3) 0.0659(14) Uani 1 1 d . . .
H73 H 0.1225 0.6921 0.0743 0.079 Uiso 1 1 calc R . .
C23 C 0.6386(3) 0.2236(2) 0.3894(3) 0.0583(13) Uani 1 1 d . . .
H23A H 0.7153 0.2255 0.3904 0.087 Uiso 1 1 calc R . .
H23B H 0.6323 0.2423 0.4392 0.087 Uiso 1 1 calc R . .
H23C H 0.6133 0.2560 0.3604 0.087 Uiso 1 1 calc R . .
C59 C -0.1930(4) 0.4066(3) 0.1212(3) 0.0760(15) Uani 1 1 d . . .
H59A H -0.2608 0.3920 0.1359 0.114 Uiso 1 1 calc R . .
H59B H -0.2085 0.3892 0.0680 0.114 Uiso 1 1 calc R . .
H59C H -0.1637 0.4625 0.1383 0.114 Uiso 1 1 calc R . .
C49 C 0.1566(4) 0.4546(3) -0.0078(3) 0.0753(16) Uani 1 1 d . . .
H49A H 0.1676 0.5063 0.0241 0.113 Uiso 1 1 calc R . .
H49B H 0.0793 0.4336 -0.0345 0.113 Uiso 1 1 calc R . .
H49C H 0.2018 0.4569 -0.0424 0.113 Uiso 1 1 calc R . .
C35 C -0.0571(4) -0.1268(2) 0.1756(2) 0.0615(13) Uani 1 1 d . . .
H35A H -0.0025 -0.1514 0.1949 0.092 Uiso 1 1 calc R . .
H35B H -0.0772 -0.1445 0.1222 0.092 Uiso 1 1 calc R . .
H35C H -0.1224 -0.1401 0.1932 0.092 Uiso 1 1 calc R . .
C64 C -0.0646(5) 0.7623(4) 0.3300(4) 0.0809(17) Uani 1 1 d . . .
H64 H -0.1065 0.7748 0.2909 0.097 Uiso 1 1 calc R . .
C76 C 0.3510(4) 0.7779(3) 0.3528(3) 0.0852(18) Uani 1 1 d . . .
H76A H 0.3922 0.7407 0.3614 0.128 Uiso 1 1 calc R . .
H76B H 0.2997 0.7799 0.3836 0.128 Uiso 1 1 calc R . .
H76C H 0.4020 0.8287 0.3647 0.128 Uiso 1 1 calc R . .
C72 C 0.2797(4) 0.7277(3) 0.1416(3) 0.0723(15) Uani 1 1 d . . .
H72 H 0.3170 0.7259 0.1043 0.087 Uiso 1 1 calc R . .
C46 C 0.5112(5) 0.6095(3) 0.3176(3) 0.0876(18) Uani 1 1 d . . .
H46A H 0.5785 0.6294 0.3045 0.131 Uiso 1 1 calc R . .
H46B H 0.5238 0.6262 0.3707 0.131 Uiso 1 1 calc R . .
H46C H 0.4525 0.6291 0.2950 0.131 Uiso 1 1 calc R . .
C32 C 0.2866(4) 0.1791(2) 0.5090(2) 0.0655(14) Uani 1 1 d . . .
H32A H 0.2502 0.1702 0.5469 0.098 Uiso 1 1 calc R . .
H32B H 0.2524 0.2114 0.4838 0.098 Uiso 1 1 calc R . .
H32C H 0.3643 0.2051 0.5314 0.098 Uiso 1 1 calc R . .
C71 C 0.3398(4) 0.7510(2) 0.2156(3) 0.0610(15) Uani 1 1 d . . .
H71 H 0.4175 0.7655 0.2276 0.073 Uiso 1 1 calc R . .
C82 C 0.5928(4) 0.8711(4) 0.1606(5) 0.0839(19) Uani 1 1 d . . .
H82 H 0.5742 0.9009 0.1291 0.101 Uiso 1 1 calc R . .
C78 C 0.6161(5) 0.7488(4) 0.1789(5) 0.093(2) Uani 1 1 d . . .
H78 H 0.6126 0.6960 0.1611 0.112 Uiso 1 1 calc R . .
C80 C 0.6493(4) 0.8661(4) 0.2811(4) 0.0819(18) Uani 1 1 d . . .
H80 H 0.6690 0.8912 0.3318 0.098 Uiso 1 1 calc R . .
C81 C 0.6217(4) 0.9047(4) 0.2323(5) 0.094(2) Uani 1 1 d . . .
H81 H 0.6230 0.9571 0.2497 0.113 Uiso 1 1 calc R . .
C69 C -0.1483(5) 0.6202(4) 0.2767(6) 0.227(6) Uani 1 1 d . . .
H69A H -0.2257 0.6202 0.2659 0.341 Uiso 1 1 calc R . .
H69B H -0.1391 0.5781 0.2974 0.341 Uiso 1 1 calc R . .
H69C H -0.1241 0.6134 0.2317 0.341 Uiso 1 1 calc R . .
C79 C 0.6486(4) 0.7887(5) 0.2558(5) 0.101(2) Uani 1 1 d . . .
H79 H 0.6699 0.7622 0.2898 0.121 Uiso 1 1 calc R . .
C63 C -0.0852(7) 0.6906(5) 0.3271(7) 0.181(5) Uani 1 1 d . . .
C77 C 0.5885(5) 0.7955(5) 0.1297(4) 0.094(2) Uani 1 1 d . . .
C65 C 0.0170(7) 0.8281(5) 0.3875(5) 0.130(3) Uani 1 1 d . . .
H65 H 0.0253 0.8792 0.3849 0.155 Uiso 1 1 calc R . .
C66 C 0.0816(6) 0.8115(5) 0.4461(4) 0.117(3) Uani 1 1 d . . .
H66 H 0.1372 0.8492 0.4845 0.140 Uiso 1 1 calc R . .
C83 C 0.5525(7) 0.7600(6) 0.0525(5) 0.218(5) Uani 1 1 d . . .
H83A H 0.5303 0.7968 0.0280 0.328 Uiso 1 1 calc R . .
H83B H 0.4902 0.7152 0.0416 0.328 Uiso 1 1 calc R . .
H83C H 0.6125 0.7437 0.0351 0.328 Uiso 1 1 calc R . .
O3 O 0.11982(17) 0.24349(12) 0.13993(13) 0.0293(6) Uani 1 1 d . . .
C68 C -0.0239(7) 0.6732(5) 0.3888(5) 0.123(3) Uiso 1 1 d . . .
H68 H -0.0382 0.6222 0.3923 0.148 Uiso 1 1 calc R . .
C67 C 0.0529(7) 0.7296(6) 0.4407(5) 0.151(3) Uiso 1 1 d . . .
H67 H 0.0936 0.7147 0.4785 0.181 Uiso 1 1 calc R . .

loop_
_atom_site_aniso_label
_atom_site_aniso_U_11
_atom_site_aniso_U_22
_atom_site_aniso_U_33
_atom_site_aniso_U_23
_atom_site_aniso_U_13
_atom_site_aniso_U_12
Rh1 0.01936(14) 0.01616(15) 0.02214(18) 0.00728(12) 0.00554(12) 0.00543(11)
Rh2 0.01970(14) 0.01578(15) 0.02258(18) 0.00700(12) 0.00507(12) 0.00531(11)
N2 0.0237(14) 0.0202(14) 0.0270(18) 0.0078(13) 0.0113(13) 0.0059(12)
N1 0.0226(14) 0.0169(14) 0.0294(18) 0.0101(13) 0.0085(13) 0.0064(11)
N3 0.0280(15) 0.0177(14) 0.0322(19) 0.0106(13) 0.0102(13) 0.0072(12)
N4 0.0225(14) 0.0190(15) 0.0313(19) 0.0081(13) 0.0060(13) 0.0049(11)
O2 0.0293(12) 0.0215(12) 0.0282(15) 0.0042(11) 0.0026(11) 0.0072(10)
O1 0.0326(13) 0.0244(13) 0.0288(15) 0.0075(11) -0.0002(11) 0.0098(10)
O7 0.0315(13) 0.0217(13) 0.0442(17) 0.0173(12) 0.0178(12) 0.0109(10)
O6 0.0282(12) 0.0262(13) 0.0386(16) 0.0158(12) 0.0154(11) 0.0094(10)
O4 0.0313(13) 0.0169(12) 0.0300(15) 0.0042(11) 0.0020(11) 0.0059(10)
O5 0.0311(13) 0.0239(13) 0.0409(16) 0.0168(12) 0.0185(12) 0.0129(10)
C12 0.0216(17) 0.0223(18) 0.030(2) 0.0090(16) 0.0087(16) 0.0107(14)
O8 0.0318(13) 0.0252(13) 0.0422(17) 0.0177(12) 0.0202(12) 0.0122(11)
C24 0.0287(18) 0.0189(17) 0.029(2) 0.0135(16) 0.0130(16) 0.0078(14)
C9 0.0105(15) 0.0227(17) 0.0169(19) 0.0052(15) 0.0015(14) 0.0010(13)
C40 0.040(2) 0.0238(19) 0.029(2) 0.0117(17) 0.0085(18) 0.0076(16)
C51 0.0264(18) 0.0157(17) 0.033(2) 0.0062(16) 0.0085(17) 0.0089(14)
C39 0.0320(19) 0.0215(18) 0.035(2) 0.0147(17) 0.0148(17) 0.0075(15)
C38 0.034(2) 0.0202(19) 0.057(3) 0.0153(18) 0.0177(19) 0.0153(16)
C11 0.040(2) 0.0183(18) 0.045(3) 0.0184(17) 0.0173(19) 0.0079(16)
C52 0.0276(18) 0.0264(19) 0.037(2) 0.0079(17) 0.0105(17) 0.0143(15)
C17 0.0257(18) 0.0268(19) 0.034(2) 0.0090(17) 0.0106(17) 0.0079(15)
C25 0.0268(18) 0.0256(19) 0.036(2) 0.0162(17) 0.0108(17) 0.0038(15)
C37 0.041(2) 0.0193(19) 0.059(3) 0.0213(19) 0.022(2) 0.0127(16)
C26 0.0270(19) 0.041(2) 0.046(3) 0.022(2) 0.0086(18) 0.0065(17)
C43 0.030(2) 0.040(2) 0.053(3) 0.019(2) 0.014(2) 0.0066(17)
C56 0.0290(19) 0.0274(19) 0.041(3) 0.0114(18) 0.0093(18) 0.0082(15)
C36 0.0134(15) 0.0176(17) 0.020(2) 0.0013(15) 0.0016(14) -0.0007(13)
C2 0.044(2) 0.044(2) 0.059(3) 0.029(2) 0.034(2) 0.0204(19)
C53 0.041(2) 0.040(2) 0.038(3) 0.0069(19) 0.019(2) 0.0144(18)
C10 0.037(2) 0.0193(19) 0.049(3) 0.0151(18) 0.0167(19) 0.0148(16)
C41 0.053(3) 0.042(2) 0.038(3) 0.016(2) 0.022(2) 0.0124(19)
C33 0.031(2) 0.047(2) 0.027(2) 0.0118(19) 0.0011(17) -0.0005(17)
C29 0.039(2) 0.0240(19) 0.031(2) 0.0139(17) 0.0109(18) 0.0050(16)
C13 0.0254(18) 0.0225(18) 0.041(3) 0.0107(17) 0.0037(17) 0.0077(15)
C48 0.047(2) 0.041(2) 0.031(2) 0.0097(19) 0.0053(19) 0.0112(19)
C21 0.035(2) 0.038(2) 0.036(3) 0.0030(19) -0.0053(18) 0.0034(17)
C44 0.0304(19) 0.0281(19) 0.035(2) 0.0164(18) 0.0062(17) 0.0013(15)
C8 0.046(2) 0.041(2) 0.033(3) 0.0021(19) -0.0058(19) 0.0116(19)
C60 0.031(2) 0.048(2) 0.035(3) 0.004(2) 0.0083(18) 0.0156(17)
C30 0.041(2) 0.055(3) 0.025(2) 0.015(2) 0.0041(18) 0.0025(19)
C4 0.047(2) 0.041(2) 0.085(4) 0.035(2) 0.041(2) 0.0226(19)
C6 0.046(2) 0.029(2) 0.035(3) 0.0060(18) -0.0055(19) 0.0050(17)
C55 0.0271(19) 0.040(2) 0.048(3) 0.007(2) 0.0086(19) 0.0018(17)
C16 0.038(2) 0.039(2) 0.047(3) 0.014(2) 0.020(2) 0.0159(18)
C14 0.0216(19) 0.040(2) 0.058(3) 0.015(2) 0.0057(19) 0.0048(16)
C7 0.0239(18) 0.032(2) 0.021(2) 0.0063(17) 0.0048(16) 0.0072(16)
C18 0.033(2) 0.050(2) 0.025(2) 0.0053(19) 0.0070(17) 0.0081(18)
C75 0.047(2) 0.029(2) 0.076(4) 0.014(2) 0.018(2) 0.0178(19)
C57 0.029(2) 0.057(3) 0.040(3) 0.012(2) 0.0024(19) -0.0006(19)
C27 0.040(2) 0.049(2) 0.047(3) 0.022(2) 0.027(2) 0.0160(19)
C45 0.035(2) 0.050(2) 0.033(3) 0.013(2) 0.0034(18) 0.0044(18)
C15 0.030(2) 0.044(2) 0.062(3) 0.025(2) 0.024(2) 0.0124(18)
C28 0.049(2) 0.040(2) 0.026(2) 0.0128(18) 0.0174(19) 0.0122(18)
C3 0.0248(17) 0.0210(18) 0.031(2) 0.0072(16) 0.0084(16) 0.0051(15)
C34 0.044(2) 0.069(3) 0.041(3) 0.030(2) -0.003(2) 0.004(2)
C1 0.0226(17) 0.0261(19) 0.027(2) 0.0093(16) 0.0053(15) 0.0068(15)
C20 0.048(2) 0.067(3) 0.041(3) 0.013(2) 0.006(2) 0.029(2)
C5 0.0242(17) 0.027(2) 0.026(2) 0.0090(17) 0.0053(16) 0.0080(15)
C70 0.051(3) 0.026(2) 0.082(4) 0.014(2) 0.010(3) 0.014(2)
C62 0.049(3) 0.048(3) 0.063(3) 0.000(2) -0.003(2) 0.000(2)
C74 0.042(2) 0.038(2) 0.085(4) 0.019(3) 0.010(3) 0.014(2)
C50 0.061(3) 0.044(3) 0.042(3) 0.011(2) -0.003(2) 0.002(2)
C42 0.046(2) 0.047(2) 0.052(3) 0.024(2) 0.030(2) 0.0120(19)
C31 0.048(3) 0.073(3) 0.062(4) 0.017(3) -0.010(2) 0.011(2)
C54 0.035(2) 0.040(2) 0.058(3) 0.014(2) 0.025(2) 0.0125(18)
C47 0.039(2) 0.066(3) 0.051(3) 0.024(2) -0.002(2) -0.002(2)
C19 0.058(3) 0.047(3) 0.049(3) -0.002(2) 0.001(2) 0.002(2)
C58 0.068(3) 0.055(3) 0.051(3) -0.006(2) -0.008(2) 0.024(2)
C22 0.110(4) 0.060(3) 0.047(3) 0.014(3) -0.014(3) 0.021(3)
C61 0.058(3) 0.085(3) 0.030(3) 0.009(2) 0.004(2) 0.034(2)
C73 0.067(3) 0.058(3) 0.085(4) 0.034(3) 0.021(3) 0.024(3)
C23 0.040(2) 0.048(3) 0.067(4) -0.003(2) 0.001(2) 0.003(2)
C59 0.113(4) 0.062(3) 0.049(3) 0.021(3) 0.003(3) 0.027(3)
C49 0.078(3) 0.055(3) 0.074(4) 0.017(3) -0.022(3) 0.019(3)
C35 0.075(3) 0.048(3) 0.043(3) 0.001(2) 0.004(2) 0.001(2)
C64 0.057(3) 0.092(4) 0.113(6) 0.046(4) 0.037(3) 0.030(3)
C76 0.073(3) 0.061(3) 0.102(5) 0.004(3) -0.008(3) 0.029(3)
C72 0.076(4) 0.052(3) 0.108(5) 0.042(3) 0.044(4) 0.017(3)
C46 0.147(5) 0.051(3) 0.044(3) -0.004(3) -0.005(3) 0.031(3)
C32 0.081(3) 0.048(3) 0.046(3) 0.002(2) 0.002(3) -0.004(2)
C71 0.037(2) 0.029(2) 0.117(5) 0.021(3) 0.022(3) 0.0060(19)
C82 0.060(3) 0.094(5) 0.128(6) 0.049(4) 0.054(4) 0.038(3)
C78 0.072(4) 0.068(4) 0.153(7) 0.034(5) 0.039(4) 0.037(3)
C80 0.044(3) 0.105(5) 0.100(5) 0.048(4) 0.019(3) 0.004(3)
C81 0.050(3) 0.094(5) 0.131(7) 0.021(5) 0.033(4) 0.008(3)
C69 0.070(4) 0.116(6) 0.404(15) -0.086(8) 0.120(7) -0.044(4)
C79 0.042(3) 0.122(6) 0.176(8) 0.100(6) 0.039(4) 0.027(4)
C63 0.112(7) 0.111(7) 0.339(16) 0.032(9) 0.157(9) 0.012(6)
C77 0.075(4) 0.145(6) 0.073(5) 0.015(5) 0.031(3) 0.058(4)
C65 0.161(7) 0.115(6) 0.194(10) 0.080(7) 0.129(7) 0.091(6)
C66 0.133(6) 0.123(6) 0.082(6) -0.004(4) 0.016(5) 0.060(5)
C83 0.181(9) 0.367(15) 0.104(8) 0.000(9) 0.058(7) 0.123(9)
O3 0.0340(13) 0.0206(13) 0.0299(15) 0.0077(11) -0.0002(11) 0.0077(10)

loop_
_atom_type_symbol
_atom_type_description
_atom_type_scat_dispersion_real
_atom_type_scat_dispersion_imag
_atom_type_scat_source
C C 0.0033 0.0016 'International Tables Vol C Tables 4.2.6.8 and 6.1.1.4'
H H 0.0000 0.0000 'International Tables Vol C Tables 4.2.6.8 and 6.1.1.4'
N N 0.0061 0.0033 'International Tables Vol C Tables 4.2.6.8 and 6.1.1.4'
O O 0.0106 0.0060 'International Tables Vol C Tables 4.2.6.8 and 6.1.1.4'
Rh Rh -1.1178 0.9187 'International Tables Vol C Tables 4.2.6.8 and 6.1.1.4'

loop_
_geom_angle_atom_site_label_1
_geom_angle_atom_site_label_2
_geom_angle_atom_site_label_3
_geom_angle
_geom_angle_site_symmetry_1
_geom_angle_site_symmetry_3
_geom_angle_publ_flag
O5 Rh1 O1 89.92(9) . . ?
O5 Rh1 O8 174.11(8) . . ?
O1 Rh1 O8 89.75(9) . . ?
O5 Rh1 O4 89.46(9) . . ?
O1 Rh1 O4 174.52(8) . . ?
O8 Rh1 O4 90.30(9) . . ?
O5 Rh1 C9 93.56(9) . . ?
O1 Rh1 C9 94.19(10) . . ?
O8 Rh1 C9 92.33(9) . . ?
O4 Rh1 C9 91.29(10) . . ?
O5 Rh1 Rh2 87.30(6) . . ?
O1 Rh1 Rh2 87.49(6) . . ?
O8 Rh1 Rh2 86.81(6) . . ?
O4 Rh1 Rh2 87.05(6) . . ?
C9 Rh1 Rh2 178.12(8) . . ?
O7 Rh2 O6 173.83(8) . . ?
O7 Rh2 O3 89.78(9) . . ?
O6 Rh2 O3 89.36(9) . . ?
O7 Rh2 O2 90.31(9) . . ?
O6 Rh2 O2 89.89(9) . . ?
O3 Rh2 O2 173.91(8) . . ?
O7 Rh2 C36 92.44(9) . . ?
O6 Rh2 C36 93.71(10) . . ?
O3 Rh2 C36 93.29(10) . . ?
O2 Rh2 C36 92.80(10) . . ?
O7 Rh2 Rh1 87.00(6) . . ?
O6 Rh2 Rh1 86.85(6) . . ?
O3 Rh2 Rh1 87.18(6) . . ?
O2 Rh2 Rh1 86.73(6) . . ?
C36 Rh2 Rh1 179.27(8) . . ?
C9 N2 C11 112.3(2) . . ?
C9 N2 C24 127.6(3) . . ?
C11 N2 C24 120.0(3) . . ?
C9 N1 C10 112.0(2) . . ?
C9 N1 C12 127.9(2) . . ?
C10 N1 C12 120.2(2) . . ?
C36 N3 C37 112.9(3) . . ?
C36 N3 C39 127.3(3) . . ?
C37 N3 C39 119.7(3) . . ?
C36 N4 C38 111.5(3) . . ?
C36 N4 C51 129.1(3) . . ?
C38 N4 C51 119.5(3) . . ?
C7 O2 Rh2 119.9(2) . . ?
C7 O1 Rh1 119.7(2) . . ?
C3 O7 Rh2 120.1(2) . . ?
C1 O6 Rh2 119.8(2) . . ?
C5 O4 Rh1 119.5(2) . . ?
C1 O5 Rh1 119.8(2) . . ?
C17 C12 C13 123.0(3) . . ?
C17 C12 N1 118.0(3) . . ?
C13 C12 N1 118.9(3) . . ?
C3 O8 Rh1 119.7(2) . . ?
C29 C24 C25 123.2(3) . . ?
C29 C24 N2 118.5(3) . . ?
C25 C24 N2 118.2(3) . . ?
N2 C9 N1 102.5(2) . . ?
N2 C9 Rh1 129.0(2) . . ?
N1 C9 Rh1 128.2(2) . . ?
C39 C40 C41 117.2(3) . . ?
C39 C40 C48 122.4(3) . . ?
C41 C40 C48 120.4(3) . . ?
C52 C51 C56 123.0(3) . . ?
C52 C51 N4 118.5(3) . . ?
C56 C51 N4 118.4(3) . . ?
C44 C39 C40 123.4(3) . . ?
C44 C39 N3 118.7(3) . . ?
C40 C39 N3 117.8(3) . . ?
C37 C38 N4 107.1(3) . . ?
C37 C38 H38 126.5 . . ?
N4 C38 H38 126.5 . . ?
C10 C11 N2 107.1(3) . . ?
C10 C11 H11 126.5 . . ?
N2 C11 H11 126.5 . . ?
C53 C52 C51 116.9(3) . . ?
C53 C52 C60 121.7(4) . . ?
C51 C52 C60 121.4(3) . . ?
C12 C17 C16 117.0(3) . . ?
C12 C17 C18 122.3(3) . . ?
C16 C17 C18 120.6(3) . . ?
C24 C25 C26 116.7(3) . . ?
C24 C25 C33 122.6(3) . . ?
C26 C25 C33 120.7(3) . . ?
C38 C37 N3 106.1(3) . . ?
C38 C37 H37 127.0 . . ?
N3 C37 H37 127.0 . . ?
C27 C26 C25 121.7(3) . . ?
C27 C26 H26 119.2 . . ?
C25 C26 H26 119.2 . . ?
C42 C43 C44 121.9(4) . . ?
C42 C43 H43 119.0 . . ?
C44 C43 H43 119.0 . . ?
C55 C56 C51 116.7(4) . . ?
C55 C56 C57 120.5(3) . . ?
C51 C56 C57 122.8(3) . . ?
N3 C36 N4 102.5(2) . . ?
N3 C36 Rh2 129.4(2) . . ?
N4 C36 Rh2 128.0(2) . . ?
C1 C2 H2A 109.5 . . ?
C1 C2 H2B 109.5 . . ?
H2A C2 H2B 109.5 . . ?
C1 C2 H2C 109.5 . . ?
H2A C2 H2C 109.5 . . ?
H2B C2 H2C 109.5 . . ?
C54 C53 C52 122.0(4) . . ?
C54 C53 H53 119.0 . . ?
C52 C53 H53 119.0 . . ?
C11 C10 N1 106.1(3) . . ?
C11 C10 H10 127.0 . . ?
N1 C10 H10 127.0 . . ?
C42 C41 C40 120.8(4) . . ?
C42 C41 H41 119.6 . . ?
C40 C41 H41 119.6 . . ?
C25 C33 C35 111.3(3) . . ?
C25 C33 C34 110.9(3) . . ?
C35 C33 C34 109.9(3) . . ?
C25 C33 H33 108.2 . . ?
C35 C33 H33 108.2 . . ?
C34 C33 H33 108.2 . . ?
C24 C29 C28 117.3(3) . . ?
C24 C29 C30 121.3(3) . . ?
C28 C29 C30 121.5(3) . . ?
C14 C13 C12 116.9(4) . . ?
C14 C13 C21 121.7(3) . . ?
C12 C13 C21 121.4(3) . . ?
C49 C48 C40 111.5(3) . . ?
C49 C48 C50 110.9(3) . . ?
C40 C48 C50 111.0(3) . . ?
C49 C48 H48 107.8 . . ?
C40 C48 H48 107.8 . . ?
C50 C48 H48 107.8 . . ?
C13 C21 C23 112.6(3) . . ?
C13 C21 C22 111.3(3) . . ?
C23 C21 C22 110.3(3) . . ?
C13 C21 H21 107.5 . . ?
C23 C21 H21 107.5 . . ?
C22 C21 H21 107.5 . . ?
C39 C44 C43 116.3(4) . . ?
C39 C44 C45 122.2(3) . . ?
C43 C44 C45 121.4(3) . . ?
C7 C8 H8A 109.5 . . ?
C7 C8 H8B 109.5 . . ?
H8A C8 H8B 109.5 . . ?
C7 C8 H8C 109.5 . . ?
H8A C8 H8C 109.5 . . ?
H8B C8 H8C 109.5 . . ?
C61 C60 C52 112.5(3) . . ?
C61 C60 C62 110.0(3) . . ?
C52 C60 C62 111.5(3) . . ?
C61 C60 H60 107.5 . . ?
C52 C60 H60 107.5 . . ?
C62 C60 H60 107.5 . . ?
C29 C30 C31 110.2(3) . . ?
C29 C30 C32 112.1(3) . . ?
C31 C30 C32 111.1(4) . . ?
C29 C30 H30 107.8 . . ?
C31 C30 H30 107.8 . . ?
C32 C30 H30 107.8 . . ?
C3 C4 H4A 109.5 . . ?
C3 C4 H4B 109.5 . . ?
H4A C4 H4B 109.5 . . ?
C3 C4 H4C 109.5 . . ?
H4A C4 H4C 109.5 . . ?
H4B C4 H4C 109.5 . . ?
C5 C6 H6A 109.5 . . ?
C5 C6 H6B 109.5 . . ?
H6A C6 H6B 109.5 . . ?
C5 C6 H6C 109.5 . . ?
H6A C6 H6C 109.5 . . ?
H6B C6 H6C 109.5 . . ?
C54 C55 C56 122.1(3) . . ?
C54 C55 H55 118.9 . . ?
C56 C55 H55 118.9 . . ?
C15 C16 C17 121.1(4) . . ?
C15 C16 H16 119.5 . . ?
C17 C16 H16 119.5 . . ?
C15 C14 C13 121.7(3) . . ?
C15 C14 H14 119.1 . . ?
C13 C14 H14 119.1 . . ?
O2 C7 O1 126.2(3) . . ?
O2 C7 C8 116.9(3) . . ?
O1 C7 C8 117.0(3) . . ?
C20 C18 C17 111.0(3) . . ?
C20 C18 C19 111.3(3) . . ?
C17 C18 C19 111.7(3) . . ?
C20 C18 H18 107.6 . . ?
C17 C18 H18 107.6 . . ?
C19 C18 H18 107.6 . . ?
C74 C75 C70 119.8(4) . . ?
C74 C75 H75 120.1 . . ?
C70 C75 H75 120.1 . . ?
C56 C57 C58 110.8(3) . . ?
C56 C57 C59 112.1(3) . . ?
C58 C57 C59 110.1(3) . . ?
C56 C57 H57 107.9 . . ?
C58 C57 H57 107.9 . . ?
C59 C57 H57 107.9 . . ?
C26 C27 C28 120.5(3) . . ?
C26 C27 H27 119.7 . . ?
C28 C27 H27 119.7 . . ?
C44 C45 C46 111.0(3) . . ?
C44 C45 C47 113.0(3) . . ?
C46 C45 C47 110.8(3) . . ?
C44 C45 H45 107.3 . . ?
C46 C45 H45 107.3 . . ?
C47 C45 H45 107.3 . . ?
C14 C15 C16 120.1(3) . . ?
C14 C15 H15 120.0 . . ?
C16 C15 H15 120.0 . . ?
C27 C28 C29 120.5(4) . . ?
C27 C28 H28 119.8 . . ?
C29 C28 H28 119.8 . . ?
O7 C3 O8 126.3(3) . . ?
O7 C3 C4 117.8(3) . . ?
O8 C3 C4 115.9(3) . . ?
C33 C34 H34A 109.5 . . ?
C33 C34 H34B 109.5 . . ?
H34A C34 H34B 109.5 . . ?
C33 C34 H34C 109.5 . . ?
H34A C34 H34C 109.5 . . ?
H34B C34 H34C 109.5 . . ?
O5 C1 O6 126.3(3) . . ?
O5 C1 C2 116.8(3) . . ?
O6 C1 C2 116.9(3) . . ?
C18 C20 H20A 109.5 . . ?
C18 C20 H20B 109.5 . . ?
H20A C20 H20B 109.5 . . ?
C18 C20 H20C 109.5 . . ?
H20A C20 H20C 109.5 . . ?
H20B C20 H20C 109.5 . . ?
O4 C5 O3 126.7(3) . . ?
O4 C5 C6 116.9(3) . . ?
O3 C5 C6 116.4(3) . . ?
C71 C70 C75 119.2(5) . . ?
C71 C70 C76 121.5(4) . . ?
C75 C70 C76 119.2(5) . . ?
C60 C62 H62A 109.5 . . ?
C60 C62 H62B 109.5 . . ?
H62A C62 H62B 109.5 . . ?
C60 C62 H62C 109.5 . . ?
H62A C62 H62C 109.5 . . ?
H62B C62 H62C 109.5 . . ?
C73 C74 C75 121.0(4) . . ?
C73 C74 H74 119.5 . . ?
C75 C74 H74 119.5 . . ?
C48 C50 H50A 109.5 . . ?
C48 C50 H50B 109.5 . . ?
H50A C50 H50B 109.5 . . ?
C48 C50 H50C 109.5 . . ?
H50A C50 H50C 109.5 . . ?
H50B C50 H50C 109.5 . . ?
C43 C42 C41 120.2(3) . . ?
C43 C42 H42 119.9 . . ?
C41 C42 H42 119.9 . . ?
C30 C31 H31A 109.5 . . ?
C30 C31 H31B 109.5 . . ?
H31A C31 H31B 109.5 . . ?
C30 C31 H31C 109.5 . . ?
H31A C31 H31C 109.5 . . ?
H31B C31 H31C 109.5 . . ?
C55 C54 C53 119.2(3) . . ?
C55 C54 H54 120.4 . . ?
C53 C54 H54 120.4 . . ?
C45 C47 H47A 109.5 . . ?
C45 C47 H47B 109.5 . . ?
H47A C47 H47B 109.5 . . ?
C45 C47 H47C 109.5 . . ?
H47A C47 H47C 109.5 . . ?
H47B C47 H47C 109.5 . . ?
C18 C19 H19A 109.5 . . ?
C18 C19 H19B 109.5 . . ?
H19A C19 H19B 109.5 . . ?
C18 C19 H19C 109.5 . . ?
H19A C19 H19C 109.5 . . ?
H19B C19 H19C 109.5 . . ?
C57 C58 H58A 109.5 . . ?
C57 C58 H58B 109.5 . . ?
H58A C58 H58B 109.5 . . ?
C57 C58 H58C 109.5 . . ?
H58A C58 H58C 109.5 . . ?
H58B C58 H58C 109.5 . . ?
C21 C22 H22A 109.5 . . ?
C21 C22 H22B 109.5 . . ?
H22A C22 H22B 109.5 . . ?
C21 C22 H22C 109.5 . . ?
H22A C22 H22C 109.5 . . ?
H22B C22 H22C 109.5 . . ?
C60 C61 H61A 109.5 . . ?
C60 C61 H61B 109.5 . . ?
H61A C61 H61B 109.5 . . ?
C60 C61 H61C 109.5 . . ?
H61A C61 H61C 109.5 . . ?
H61B C61 H61C 109.5 . . ?
C74 C73 C72 119.4(5) . . ?
C74 C73 H73 120.3 . . ?
C72 C73 H73 120.3 . . ?
C21 C23 H23A 109.5 . . ?
C21 C23 H23B 109.5 . . ?
H23A C23 H23B 109.5 . . ?
C21 C23 H23C 109.5 . . ?
H23A C23 H23C 109.5 . . ?
H23B C23 H23C 109.5 . . ?
C57 C59 H59A 109.5 . . ?
C57 C59 H59B 109.5 . . ?
H59A C59 H59B 109.5 . . ?
C57 C59 H59C 109.5 . . ?
H59A C59 H59C 109.5 . . ?
H59B C59 H59C 109.5 . . ?
C48 C49 H49A 109.5 . . ?
C48 C49 H49B 109.5 . . ?
H49A C49 H49B 109.5 . . ?
C48 C49 H49C 109.5 . . ?
H49A C49 H49C 109.5 . . ?
H49B C49 H49C 109.5 . . ?
C33 C35 H35A 109.5 . . ?
C33 C35 H35B 109.5 . . ?
H35A C35 H35B 109.5 . . ?
C33 C35 H35C 109.5 . . ?
H35A C35 H35C 109.5 . . ?
H35B C35 H35C 109.5 . . ?
C63 C64 C65 127.8(9) . . ?
C63 C64 H64 116.1 . . ?
C65 C64 H64 116.1 . . ?
C70 C76 H76A 109.5 . . ?
C70 C76 H76B 109.5 . . ?
H76A C76 H76B 109.5 . . ?
C70 C76 H76C 109.5 . . ?
H76A C76 H76C 109.5 . . ?
H76B C76 H76C 109.5 . . ?
C71 C72 C73 119.6(5) . . ?
C71 C72 H72 120.2 . . ?
C73 C72 H72 120.2 . . ?
C45 C46 H46A 109.5 . . ?
C45 C46 H46B 109.5 . . ?
H46A C46 H46B 109.5 . . ?
C45 C46 H46C 109.5 . . ?
H46A C46 H46C 109.5 . . ?
H46B C46 H46C 109.5 . . ?
C30 C32 H32A 109.5 . . ?
C30 C32 H32B 109.5 . . ?
H32A C32 H32B 109.5 . . ?
C30 C32 H32C 109.5 . . ?
H32A C32 H32C 109.5 . . ?
H32B C32 H32C 109.5 . . ?
C70 C71 C72 121.0(4) . . ?
C70 C71 H71 119.5 . . ?
C72 C71 H71 119.5 . . ?
C81 C82 C77 123.6(7) . . ?
C81 C82 H82 118.2 . . ?
C77 C82 H82 118.2 . . ?
C79 C78 C77 115.6(6) . . ?
C79 C78 H78 122.2 . . ?
C77 C78 H78 122.2 . . ?
C81 C80 C79 119.4(7) . . ?
C81 C80 H80 120.3 . . ?
C79 C80 H80 120.3 . . ?
C82 C81 C80 122.0(7) . . ?
C82 C81 H81 119.0 . . ?
C80 C81 H81 119.0 . . ?
C63 C69 H69A 109.5 . . ?
C63 C69 H69B 109.5 . . ?
H69A C69 H69B 109.5 . . ?
C63 C69 H69C 109.5 . . ?
H69A C69 H69C 109.5 . . ?
H69B C69 H69C 109.5 . . ?
C80 C79 C78 121.3(6) . . ?
C80 C79 H79 119.4 . . ?
C78 C79 H79 119.4 . . ?
C64 C63 C69 137.3(14) . . ?
C64 C63 C68 115.2(10) . . ?
C69 C63 C68 107.4(10) . . ?
C82 C77 C83 122.4(9) . . ?
C82 C77 C78 118.1(6) . . ?
C83 C77 C78 119.4(8) . . ?
C66 C65 C64 117.6(7) . . ?
C66 C65 H65 121.2 . . ?
C64 C65 H65 121.2 . . ?
C65 C66 C67 112.1(7) . . ?
C65 C66 H66 124.0 . . ?
C67 C66 H66 124.0 . . ?
C77 C83 H83A 109.5 . . ?
C77 C83 H83B 109.5 . . ?
H83A C83 H83B 109.5 . . ?
C77 C83 H83C 109.5 . . ?
H83A C83 H83C 109.5 . . ?
H83B C83 H83C 109.5 . . ?
C5 O3 Rh2 119.5(2) . . ?
C67 C68 C63 119.4(9) . . ?
C67 C68 H68 120.3 . . ?
C63 C68 H68 120.3 . . ?
C68 C67 C66 127.7(9) . . ?
C68 C67 H67 116.2 . . ?
C66 C67 H67 116.1 . . ?

loop_
_geom_bond_atom_site_label_1
_geom_bond_atom_site_label_2
_geom_bond_distance
_geom_bond_site_symmetry_2
_geom_bond_publ_flag
Rh1 O5 2.044(2) . ?
Rh1 O1 2.049(2) . ?
Rh1 O8 2.050(2) . ?
Rh1 O4 2.060(2) . ?
Rh1 C9 2.228(3) . ?
Rh1 Rh2 2.4731(3) . ?
Rh2 O7 2.045(2) . ?
Rh2 O6 2.052(2) . ?
Rh2 O3 2.054(2) . ?
Rh2 O2 2.061(2) . ?
Rh2 C36 2.244(3) . ?
N2 C9 1.356(4) . ?
N2 C11 1.388(4) . ?
N2 C24 1.457(4) . ?
N1 C9 1.382(4) . ?
N1 C10 1.391(4) . ?
N1 C12 1.453(4) . ?
N3 C36 1.355(4) . ?
N3 C37 1.397(4) . ?
N3 C39 1.461(4) . ?
N4 C36 1.379(4) . ?
N4 C38 1.397(4) . ?
N4 C51 1.451(4) . ?
O2 C7 1.269(4) . ?
O1 C7 1.272(4) . ?
O7 C3 1.255(4) . ?
O6 C1 1.269(4) . ?
O4 C5 1.266(4) . ?
O5 C1 1.269(4) . ?
C12 C17 1.399(5) . ?
C12 C13 1.406(4) . ?
O8 C3 1.269(4) . ?
C24 C29 1.399(5) . ?
C24 C25 1.401(4) . ?
C40 C39 1.403(5) . ?
C40 C41 1.401(5) . ?
C40 C48 1.528(5) . ?
C51 C52 1.399(5) . ?
C51 C56 1.404(5) . ?
C39 C44 1.400(5) . ?
C38 C37 1.334(4) . ?
C38 H38 0.9300 . ?
C11 C10 1.343(4) . ?
C11 H11 0.9300 . ?
C52 C53 1.393(5) . ?
C52 C60 1.523(5) . ?
C17 C16 1.403(4) . ?
C17 C18 1.527(5) . ?
C25 C26 1.402(4) . ?
C25 C33 1.525(5) . ?
C37 H37 0.9300 . ?
C26 C27 1.359(5) . ?
C26 H26 0.9300 . ?
C43 C42 1.374(5) . ?
C43 C44 1.407(5) . ?
C43 H43 0.9300 . ?
C56 C55 1.398(5) . ?
C56 C57 1.525(5) . ?
C2 C1 1.508(4) . ?
C2 H2A 0.9600 . ?
C2 H2B 0.9600 . ?
C2 H2C 0.9600 . ?
C53 C54 1.386(5) . ?
C53 H53 0.9300 . ?
C10 H10 0.9300 . ?
C41 C42 1.390(5) . ?
C41 H41 0.9300 . ?
C33 C35 1.534(5) . ?
C33 C34 1.536(5) . ?
C33 H33 0.9800 . ?
C29 C28 1.395(4) . ?
C29 C30 1.531(5) . ?
C13 C14 1.390(5) . ?
C13 C21 1.520(5) . ?
C48 C49 1.517(6) . ?
C48 C50 1.539(5) . ?
C48 H48 0.9800 . ?
C21 C23 1.534(5) . ?
C21 C22 1.532(5) . ?
C21 H21 0.9800 . ?
C44 C45 1.503(5) . ?
C8 C7 1.508(5) . ?
C8 H8A 0.9600 . ?
C8 H8B 0.9600 . ?
C8 H8C 0.9600 . ?
C60 C61 1.523(5) . ?
C60 C62 1.543(5) . ?
C60 H60 0.9800 . ?
C30 C31 1.531(5) . ?
C30 C32 1.534(5) . ?
C30 H30 0.9800 . ?
C4 C3 1.514(4) . ?
C4 H4A 0.9600 . ?
C4 H4B 0.9600 . ?
C4 H4C 0.9600 . ?
C6 C5 1.518(5) . ?
C6 H6A 0.9600 . ?
C6 H6B 0.9600 . ?
C6 H6C 0.9600 . ?
C55 C54 1.376(5) . ?
C55 H55 0.9300 . ?
C16 C15 1.383(5) . ?
C16 H16 0.9300 . ?
C14 C15 1.381(5) . ?
C14 H14 0.9300 . ?
C18 C20 1.524(5) . ?
C18 C19 1.531(5) . ?
C18 H18 0.9800 . ?
C75 C74 1.386(6) . ?
C75 C70 1.393(5) . ?
C75 H75 0.9300 . ?
C57 C58 1.528(5) . ?
C57 C59 1.527(5) . ?
C57 H57 0.9800 . ?
C27 C28 1.400(5) . ?
C27 H27 0.9300 . ?
C45 C46 1.519(5) . ?
C45 C47 1.530(5) . ?
C45 H45 0.9800 . ?
C15 H15 0.9300 . ?
C28 H28 0.9300 . ?
C34 H34A 0.9600 . ?
C34 H34B 0.9600 . ?
C34 H34C 0.9600 . ?
C20 H20A 0.9600 . ?
C20 H20B 0.9600 . ?
C20 H20C 0.9600 . ?
C5 O3 1.269(4) . ?
C70 C71 1.372(6) . ?
C70 C76 1.523(6) . ?
C62 H62A 0.9600 . ?
C62 H62B 0.9600 . ?
C62 H62C 0.9600 . ?
C74 C73 1.368(6) . ?
C74 H74 0.9300 . ?
C50 H50A 0.9600 . ?
C50 H50B 0.9600 . ?
C50 H50C 0.9600 . ?
C42 H42 0.9300 . ?
C31 H31A 0.9600 . ?
C31 H31B 0.9600 . ?
C31 H31C 0.9600 . ?
C54 H54 0.9300 . ?
C47 H47A 0.9600 . ?
C47 H47B 0.9600 . ?
C47 H47C 0.9600 . ?
C19 H19A 0.9600 . ?
C19 H19B 0.9600 . ?
C19 H19C 0.9600 . ?
C58 H58A 0.9600 . ?
C58 H58B 0.9600 . ?
C58 H58C 0.9600 . ?
C22 H22A 0.9600 . ?
C22 H22B 0.9600 . ?
C22 H22C 0.9600 . ?
C61 H61A 0.9600 . ?
C61 H61B 0.9600 . ?
C61 H61C 0.9600 . ?
C73 C72 1.391(6) . ?
C73 H73 0.9300 . ?
C23 H23A 0.9600 . ?
C23 H23B 0.9600 . ?
C23 H23C 0.9600 . ?
C59 H59A 0.9600 . ?
C59 H59B 0.9600 . ?
C59 H59C 0.9600 . ?
C49 H49A 0.9600 . ?
C49 H49B 0.9600 . ?
C49 H49C 0.9600 . ?
C35 H35A 0.9600 . ?
C35 H35B 0.9600 . ?
C35 H35C 0.9600 . ?
C64 C63 1.265(9) . ?
C64 C65 1.461(9) . ?
C64 H64 0.9300 . ?
C76 H76A 0.9600 . ?
C76 H76B 0.9600 . ?
C76 H76C 0.9600 . ?
C72 C71 1.388(7) . ?
C72 H72 0.9300 . ?
C46 H46A 0.9600 . ?
C46 H46B 0.9600 . ?
C46 H46C 0.9600 . ?
C32 H32A 0.9600 . ?
C32 H32B 0.9600 . ?
C32 H32C 0.9600 . ?
C71 H71 0.9300 . ?
C82 C81 1.308(8) . ?
C82 C77 1.349(8) . ?
C82 H82 0.9300 . ?
C78 C79 1.414(8) . ?
C78 C77 1.450(9) . ?
C78 H78 0.9300 . ?
C80 C81 1.331(8) . ?
C80 C79 1.376(8) . ?
C80 H80 0.9300 . ?
C81 H81 0.9300 . ?
C69 C63 1.380(10) . ?
C69 H69A 0.9600 . ?
C69 H69B 0.9600 . ?
C69 H69C 0.9600 . ?
C79 H79 0.9300 . ?
C63 C68 1.419(13) . ?
C77 C83 1.407(9) . ?
C65 C66 1.385(9) . ?
C65 H65 0.9300 . ?
C66 C67 1.435(10) . ?
C66 H66 0.9300 . ?
C83 H83A 0.9600 . ?
C83 H83B 0.9600 . ?
C83 H83C 0.9600 . ?
C68 C67 1.310(10) . ?
C68 H68 0.9300 . ?
C67 H67 0.9300 . ?
